data_7237017
loop_
_publ_author_name
'Hang, Hao'
'Fei, Bin'
'Chen, Xiu Qin'
'Tong, Ming Liang'
'Ksenofontov, Vadim'
'Gural'skiy, Il&#x2019;ya A.'
'Bao, Xin'

_publ_section_title
;
 Multiple spin phases in a switchable Fe(ii) complex: polymorphism and
 symmetry breaking effects
;
_journal_issue 13
_journal_name_full 'Journal of Materials Chemistry C'
_journal_page_first 3352
_journal_paper_doi 10.1039/C7TC05111E
_journal_volume 6
_journal_year 2018
_chemical_formula_moiety 'C18 H16 Br2 Fe N10'
_chemical_formula_sum 'C18 H16 Br2 Fe N10'
_chemical_formula_weight 588.08
_space_group_crystal_system orthorhombic
_space_group_IT_number 60
_space_group_name_Hall '-P 2n 2c'
_space_group_name_H-M_alt 'P c a n'
_atom_sites_solution_hydrogens geom
_audit_creation_date 2017-07-26
_audit_creation_method
;
Olex2 1.2
(compiled 2015.09.30 svn.r3233 for OlexSys, GUI svn.r5103)
;
_audit_update_record
;
2017-10-30 deposited with the CCDC.
2018-02-21 downloaded from the CCDC.
;
_cell_angle_alpha 90
_cell_angle_beta 90
_cell_angle_gamma 90
_cell_formula_units_Z 4
_cell_length_a 8.707(3)
_cell_length_b 14.128(4)
_cell_length_c 16.875(5)
_cell_measurement_reflns_used 2476
_cell_measurement_temperature 298
_cell_measurement_theta_max 24.6663
_cell_measurement_theta_min 3.0017
_cell_volume 2075.8(11)
_computing_molecular_graphics 'Olex2 (Dolomanov et al., 2009)'
_computing_publication_material 'Olex2 (Dolomanov et al., 2009)'
_computing_structure_refinement 'XL (Sheldrick, 2008)'
_computing_structure_solution 'olex2.solve (Bourhis et al., 2015)'
_diffrn_ambient_temperature 298
_diffrn_measured_fraction_theta_full 0.968
_diffrn_measured_fraction_theta_max 0.968
_diffrn_measurement_device_type 'PHOTON100 CMOS detector'
_diffrn_radiation_type MoK\a
_diffrn_radiation_wavelength 0.71076
_diffrn_reflns_av_R_equivalents 0.0701
_diffrn_reflns_av_unetI/netI 0.0441
_diffrn_reflns_Laue_measured_fraction_full 0.968
_diffrn_reflns_Laue_measured_fraction_max 0.968
_diffrn_reflns_limit_h_max 10
_diffrn_reflns_limit_h_min -10
_diffrn_reflns_limit_k_max 15
_diffrn_reflns_limit_k_min -16
_diffrn_reflns_limit_l_max 19
_diffrn_reflns_limit_l_min -19
_diffrn_reflns_number 9618
_diffrn_reflns_point_group_measured_fraction_full 0.968
_diffrn_reflns_point_group_measured_fraction_max 0.968
_diffrn_reflns_theta_full 24.709
_diffrn_reflns_theta_max 24.709
_diffrn_reflns_theta_min 3.002
_exptl_absorpt_coefficient_mu 4.606
_exptl_absorpt_correction_T_max 0.7451
_exptl_absorpt_correction_T_min 0.5377
_exptl_absorpt_correction_type multi-scan
_exptl_crystal_colour yellow
_exptl_crystal_colour_primary yellow
_exptl_crystal_density_diffrn 1.882
_exptl_crystal_description block
_exptl_crystal_F_000 1160
_exptl_crystal_size_max 0.17
_exptl_crystal_size_mid 0.09
_exptl_crystal_size_min 0.05
_refine_diff_density_max 0.725
_refine_diff_density_min -0.796
_refine_diff_density_rms 0.116
_refine_ls_extinction_method none
_refine_ls_goodness_of_fit_ref 1.106
_refine_ls_hydrogen_treatment constr
_refine_ls_matrix_type full
_refine_ls_number_parameters 141
_refine_ls_number_reflns 1717
_refine_ls_number_restraints 0
_refine_ls_restrained_S_all 1.106
_refine_ls_R_factor_all 0.0849
_refine_ls_R_factor_gt 0.0439
_refine_ls_shift/su_max 0.000
_refine_ls_shift/su_mean 0.000
_refine_ls_structure_factor_coef Fsqd
_refine_ls_weighting_details 'w=1/[\s^2^(Fo^2^)+(0.0241P)^2^+9.5649P] where P=(Fo^2^+2Fc^2^)/3'
_refine_ls_weighting_scheme calc
_refine_ls_wR_factor_gt 0.0994
_refine_ls_wR_factor_ref 0.1163
_reflns_Friedel_coverage 0.000
_reflns_number_gt 1097
_reflns_number_total 1717
_reflns_threshold_expression 'I > 2\s(I)'
_cod_data_source_file c7tc05111e2.cif
_cod_data_source_block alpha-RT
_cod_database_code 7237017
_shelx_space_group_comment
;
The symmetry employed for this shelxl refinement is uniquely defined
by the following loop, which should always be used as a source of
symmetry information in preference to the above space-group names.
They are only intended as comments.
;
_olex2_refinement_description
;
1. Others
 Fixed U12: Fe1(0)
 Fixed U13: Fe1(0)
 Fixed Uiso: H1(0.052) H7A(0.104) H7B(0.104) H2(0.078) H6A(0.086) H6B(0.086)
 H4(0.069) H3(0.069)
 Fixed X: H1(0.5124) H7A(1.0203) H7B(0.9322) H2(0.8058) H6A(0.8568)
 H6B(0.6901) H4(0.767) H3(0.6596)
 Fixed Y: Fe1(0.5) H1(0.3985) H7A(0.4333) H7B(0.4136) H2(0.4438) H6A(0.2902)
 H6B(0.3082) H4(0.1654) H3(0.135)
 Fixed Z: Fe1(0.25) H1(0.4126) H7A(0.2107) H7B(0.2903) H2(0.1415) H6A(0.1919)
 H6B(0.1598) H4(0.2861) H3(0.4064)
;
_shelx_shelxl_version_number 2014/7
_olex2_submission_special_instructions 'No special instructions were received'

loop_
_space_group_symop_operation_xyz
'x, y, z'
'-x+1/2, -y+1/2, z+1/2'
'x, -y, -z+1/2'
'-x+1/2, y+1/2, -z'
'-x, -y, -z'
'x-1/2, y-1/2, -z-1/2'
'-x, y, z-1/2'
'x-1/2, -y-1/2, z'

loop_
_atom_site_label
_atom_site_type_symbol
_atom_site_fract_x
_atom_site_fract_y
_atom_site_fract_z
_atom_site_U_iso_or_equiv
_atom_site_adp_type
_atom_site_occupancy
_atom_site_site_symmetry_order
_atom_site_calc_flag
_atom_site_refinement_flags_posn
_atom_site_refinement_flags_adp
_atom_site_refinement_flags_occupancy
Br1 Br 0.48506(11) 0.24625(7) 0.51817(5) 0.0751(3) Uani 1 1 d . . .
Fe1 Fe 0.60587(16) 0.5000 0.2500 0.0420(4) Uani 1 2 d S T P
N1 N 0.6234(6) 0.3674(4) 0.3156(3) 0.0440(14) Uani 1 1 d . . .
N4 N 0.2210(7) 0.4327(5) 0.0942(3) 0.0675(19) Uani 1 1 d . . .
C9 C 0.2110(8) 0.4655(5) 0.0231(4) 0.0513(18) Uani 1 1 d . . .
C1 C 0.5635(7) 0.3502(5) 0.3859(4) 0.0434(17) Uani 1 1 d . . .
H1 H 0.5124 0.3985 0.4126 0.052 Uiso 1 1 calc R . .
C5 C 0.6987(8) 0.2996(6) 0.2795(4) 0.0482(18) Uani 1 1 d . . .
C7 C 0.9295(8) 0.4493(6) 0.2412(6) 0.087(3) Uani 1 1 d . . .
H7A H 1.0203 0.4333 0.2107 0.104 Uiso 1 1 calc R . .
H7B H 0.9322 0.4136 0.2903 0.104 Uiso 1 1 calc R . .
N3 N 0.4443(7) 0.4436(5) 0.1736(4) 0.0570(17) Uani 1 1 d . . .
N2 N 0.7938(7) 0.4244(5) 0.1969(3) 0.0650(19) Uani 1 1 d . . .
H2 H 0.8058 0.4438 0.1415 0.078 Uiso 1 1 calc R . .
C2 C 0.5748(8) 0.2641(5) 0.4201(4) 0.0451(17) Uani 1 1 d . . .
C6 C 0.7627(10) 0.3253(7) 0.2010(4) 0.072(3) Uani 1 1 d . . .
H6A H 0.8568 0.2902 0.1919 0.086 Uiso 1 1 calc R . .
H6B H 0.6901 0.3082 0.1598 0.086 Uiso 1 1 calc R . .
N5 N 0.1903(9) 0.4922(6) -0.0374(4) 0.085(2) Uani 1 1 d . . .
C4 C 0.7132(9) 0.2127(5) 0.3127(4) 0.057(2) Uani 1 1 d . . .
H4 H 0.7670 0.1654 0.2861 0.069 Uiso 1 1 calc R . .
C8 C 0.3424(9) 0.4405(5) 0.1333(4) 0.0449(17) Uani 1 1 d . . .
C3 C 0.6506(9) 0.1945(5) 0.3834(5) 0.058(2) Uani 1 1 d . . .
H3 H 0.6596 0.1350 0.4064 0.069 Uiso 1 1 calc R . .

loop_
_atom_site_aniso_label
_atom_site_aniso_U_11
_atom_site_aniso_U_22
_atom_site_aniso_U_33
_atom_site_aniso_U_23
_atom_site_aniso_U_13
_atom_site_aniso_U_12
Br1 0.0900(7) 0.0787(6) 0.0566(5) 0.0265(5) 0.0100(5) -0.0116(6)
Fe1 0.0396(7) 0.0546(8) 0.0318(6) 0.0093(7) 0.000 0.000
N1 0.048(3) 0.051(3) 0.033(3) 0.007(3) -0.003(3) 0.006(3)
N4 0.056(4) 0.102(5) 0.045(3) 0.019(4) -0.013(3) -0.024(4)
C9 0.051(5) 0.059(5) 0.044(4) -0.006(4) 0.002(4) 0.006(4)
C1 0.044(4) 0.047(4) 0.039(4) 0.003(3) -0.004(3) -0.005(3)
C5 0.050(4) 0.061(5) 0.034(4) -0.009(3) -0.007(3) 0.008(4)
C7 0.046(5) 0.148(9) 0.067(5) 0.056(8) 0.012(5) 0.016(5)
N3 0.064(4) 0.061(4) 0.047(4) 0.008(3) -0.007(3) -0.011(3)
N2 0.057(4) 0.103(6) 0.035(3) 0.025(4) 0.007(3) 0.021(4)
C2 0.045(4) 0.053(5) 0.038(3) 0.008(4) -0.009(3) -0.008(3)
C6 0.084(6) 0.098(7) 0.033(4) 0.004(4) 0.009(4) 0.040(6)
N5 0.088(5) 0.120(7) 0.047(4) 0.018(4) 0.004(4) 0.023(5)
C4 0.071(5) 0.049(4) 0.052(4) -0.011(4) -0.012(4) 0.013(4)
C8 0.056(5) 0.041(4) 0.038(4) 0.004(3) 0.001(4) -0.007(4)
C3 0.067(5) 0.045(4) 0.060(5) 0.009(4) -0.013(4) 0.003(4)

loop_
_atom_type_symbol
_atom_type_description
_atom_type_scat_dispersion_real
_atom_type_scat_dispersion_imag
_atom_type_scat_source
C C 0.0033 0.0016 'International Tables Vol C Tables 4.2.6.8 and 6.1.1.4'
H H 0.0000 0.0000 'International Tables Vol C Tables 4.2.6.8 and 6.1.1.4'
Br Br -0.2901 2.4595 'International Tables Vol C Tables 4.2.6.8 and 6.1.1.4'
Fe Fe 0.3463 0.8444 'International Tables Vol C Tables 4.2.6.8 and 6.1.1.4'
N N 0.0061 0.0033 'International Tables Vol C Tables 4.2.6.8 and 6.1.1.4'

loop_
_geom_angle_atom_site_label_1
_geom_angle_atom_site_label_2
_geom_angle_atom_site_label_3
_geom_angle
_geom_angle_site_symmetry_1
_geom_angle_site_symmetry_3
N1 Fe1 N1 172.0(3) . 3_565
N3 Fe1 N1 93.6(2) . 3_565
N3 Fe1 N1 91.9(2) 3_565 3_565
N3 Fe1 N1 93.6(2) 3_565 .
N3 Fe1 N1 91.9(2) . .
N3 Fe1 N3 94.3(4) 3_565 .
N3 Fe1 N2 93.8(3) . .
N3 Fe1 N2 165.7(2) . 3_565
N3 Fe1 N2 93.8(3) 3_565 3_565
N3 Fe1 N2 165.7(2) 3_565 .
N2 Fe1 N1 74.4(2) 3_565 3_565
N2 Fe1 N1 99.3(2) . 3_565
N2 Fe1 N1 74.4(2) . .
N2 Fe1 N1 99.3(2) 3_565 .
N2 Fe1 N2 80.9(4) 3_565 .
C1 N1 Fe1 126.0(5) . .
C5 N1 Fe1 115.3(4) . .
C5 N1 C1 118.8(6) . .
C8 N4 C9 121.1(7) . .
N5 C9 N4 174.5(9) . .
N1 C1 H1 119.3 . .
N1 C1 C2 121.4(7) . .
C2 C1 H1 119.3 . .
N1 C5 C6 115.1(7) . .
N1 C5 C4 121.2(6) . .
C4 C5 C6 123.7(7) . .
C7 C7 H7A 109.6 3_565 .
C7 C7 H7B 109.6 3_565 .
H7A C7 H7B 108.1 . .
N2 C7 C7 110.1(6) . 3_565
N2 C7 H7A 109.6 . .
N2 C7 H7B 109.6 . .
C8 N3 Fe1 159.0(7) . .
Fe1 N2 H2 109.9 . .
C7 N2 Fe1 106.6(5) . .
C7 N2 H2 109.9 . .
C6 N2 Fe1 108.8(5) . .
C6 N2 C7 111.7(6) . .
C6 N2 H2 109.9 . .
C1 C2 Br1 118.3(6) . .
C3 C2 Br1 121.6(6) . .
C3 C2 C1 120.1(7) . .
C5 C6 H6A 109.5 . .
C5 C6 H6B 109.5 . .
N2 C6 C5 110.8(6) . .
N2 C6 H6A 109.5 . .
N2 C6 H6B 109.5 . .
H6A C6 H6B 108.1 . .
C5 C4 H4 119.9 . .
C3 C4 C5 120.2(7) . .
C3 C4 H4 119.9 . .
N3 C8 N4 173.9(8) . .
C2 C3 H3 120.9 . .
C4 C3 C2 118.3(7) . .
C4 C3 H3 120.9 . .

loop_
_geom_bond_atom_site_label_1
_geom_bond_atom_site_label_2
_geom_bond_distance
_geom_bond_site_symmetry_2
Br1 C2 1.848(6) .
Fe1 N1 2.181(5) 3_565
Fe1 N1 2.181(5) .
Fe1 N3 2.067(6) 3_565
Fe1 N3 2.067(6) .
Fe1 N2 2.150(6) .
Fe1 N2 2.150(6) 3_565
N1 C1 1.319(8) .
N1 C5 1.311(8) .
N4 C9 1.289(9) .
N4 C8 1.251(9) .
C9 N5 1.104(8) .
C1 H1 0.9300 .
C1 C2 1.349(9) .
C5 C6 1.483(10) .
C5 C4 1.356(10) .
C7 C7 1.463(19) 3_565
C7 H7A 0.9700 .
C7 H7B 0.9700 .
C7 N2 1.441(10) .
N3 C8 1.119(8) .
N2 H2 0.9800 .
N2 C6 1.428(10) .
C2 C3 1.337(10) .
C6 H6A 0.9700 .
C6 H6B 0.9700 .
C4 H4 0.9300 .
C4 C3 1.336(10) .
C3 H3 0.9300 .

loop_
_geom_torsion_atom_site_label_1
_geom_torsion_atom_site_label_2
_geom_torsion_atom_site_label_3
_geom_torsion_atom_site_label_4
_geom_torsion
_geom_torsion_site_symmetry_1
Br1 C2 C3 C4 -179.7(6) .
Fe1 N1 C1 C2 176.9(5) .
Fe1 N1 C5 C6 1.5(8) .
Fe1 N1 C5 C4 -177.7(6) .
Fe1 N2 C6 C5 -42.6(7) .
N1 C1 C2 Br1 -179.2(5) .
N1 C1 C2 C3 1.4(10) .
N1 C5 C6 N2 27.7(9) .
N1 C5 C4 C3 -0.1(12) .
C1 N1 C5 C6 -179.7(6) .
C1 N1 C5 C4 1.1(10) .
C1 C2 C3 C4 -0.3(11) .
C5 N1 C1 C2 -1.8(10) .
C5 C4 C3 C2 -0.3(11) .
C7 C7 N2 Fe1 -41.9(9) 3_565
C7 C7 N2 C6 -160.7(8) 3_565
C7 N2 C6 C5 74.9(8) .
C6 C5 C4 C3 -179.2(7) .
C4 C5 C6 N2 -153.2(7) .
